data_7031403
loop_
_publ_author_name
'Priv\'er, Steven H'
'Bennett, Martin A.'
'Willis, Anthony C.'
'Pottabathula, Srinivas'
'Lakshmi Kantam, M.'
'Bhargava, Suresh K.'

_publ_section_title
;
 ortho-Metallated triphenylphosphine chalcogenide complexes of platinum
 and palladium: synthesis and catalytic activity.
;
_journal_issue 31
_journal_name_full 'Dalton transactions (Cambridge, England : 2003)'
_journal_page_first 12000
_journal_page_last 12012
_journal_paper_doi 10.1039/c4dt01236d
_journal_volume 43
_journal_year 2014
_chemical_compound_source ' from RMIT University'
_chemical_formula_moiety 'C36 H28 P2 Pt S2'
_chemical_formula_sum 'C36 H28 P2 Pt S2'
_chemical_formula_weight 781.79
_space_group_IT_number 14
_symmetry_cell_setting monoclinic
_symmetry_space_group_name_Hall '-P 2ybc'
_symmetry_space_group_name_H-M 'P 1 21/c 1'
_atom_sites_solution_hydrogens geom
_atom_sites_solution_primary direct
_audit_creation_date 09-03-16
_audit_creation_method CRYSTALS_ver_12.85
_audit_update_record
;
2009-03-03- Report on C36 H28 P2 Pt S2 
             by   Anthony C. Willis
             for  Steven Priver and Martin Bennett

2009-03-03- passes checkcif tests with minor warnings  
;
_cell_angle_alpha 90
_cell_angle_beta 99.0430(6)
_cell_angle_gamma 90
_cell_formula_units_Z 4
_cell_length_a 9.6154(1)
_cell_length_b 19.0693(2)
_cell_length_c 17.4036(2)
_cell_measurement_reflns_used 69310
_cell_measurement_temperature 200
_cell_measurement_theta_max 30
_cell_measurement_theta_min 2.6
_cell_volume 3151.44(6)
_computing_cell_refinement 'DENZO/SCALEPACK (Otwinowski & Minor, 1997)'
_computing_data_collection 'COLLECT (Nonius, 1997-2001).'
_computing_data_reduction 'DENZO/SCALEPACK (Otwinowski & Minor, 1997)'
_computing_molecular_graphics
; 
ORTEP-II (Johnson 1976) in teXsan (MSC, 1992-1997)
;
_computing_publication_material 'CRYSTALS (Betteridge et al., 2003)'
_computing_structure_refinement 'CRYSTALS (Betteridge et al., 2003)'
_computing_structure_solution 'SIR92 (Altomare et al., 1994)'
_diffrn_ambient_temperature 200
_diffrn_measured_fraction_theta_full 0.999
_diffrn_measured_fraction_theta_max 0.999
_diffrn_measurement_device 'Nonius KappaCCD'
_diffrn_measurement_device_type Area
_diffrn_measurement_method ' \f and \w scans with CCD '
_diffrn_radiation_monochromator graphite
_diffrn_radiation_type 'Mo K\a'
_diffrn_radiation_wavelength 0.71073
_diffrn_reflns_av_R_equivalents 0.052
_diffrn_reflns_limit_h_max 13
_diffrn_reflns_limit_h_min -13
_diffrn_reflns_limit_k_max 26
_diffrn_reflns_limit_k_min -26
_diffrn_reflns_limit_l_max 24
_diffrn_reflns_limit_l_min -24
_diffrn_reflns_number 86124
_diffrn_reflns_theta_full 30.032
_diffrn_reflns_theta_max 30.032
_diffrn_reflns_theta_min 2.600
_diffrn_standards_number 0
_exptl_absorpt_coefficient_mu 4.711
_exptl_absorpt_correction_T_max 0.681
_exptl_absorpt_correction_T_min 0.310
_exptl_absorpt_correction_type integration
_exptl_absorpt_process_details
;
via Gaussian method (Coppens, 1970) implemented in maXus (2000)
;
_exptl_crystal_colour yellow
_exptl_crystal_density_diffrn 1.648
_exptl_crystal_density_method 'not measured'
_exptl_crystal_description plate
_exptl_crystal_F_000 1536
_exptl_crystal_size_max 0.36
_exptl_crystal_size_mid 0.15
_exptl_crystal_size_min 0.09
_refine_diff_density_max 1.71
_refine_diff_density_min -1.49
_refine_ls_extinction_method None
_refine_ls_goodness_of_fit_ref 0.7760
_refine_ls_hydrogen_treatment constr
_refine_ls_matrix_type full
_refine_ls_number_parameters 370
_refine_ls_number_reflns 9225
_refine_ls_number_restraints 0
_refine_ls_R_factor_all 0.0374
_refine_ls_R_factor_gt 0.0248
_refine_ls_shift/su_max 0.001796
_refine_ls_structure_factor_coef Fsqd
_refine_ls_weighting_details
;
 Method, part 1, Chebychev polynomial, (Watkin, 1994, Prince, 1982) 
 [weight] = 1.0/[A~0~*T~0~(x)+A~1~*T~1~(x) ... +A~n-1~]*T~n-1~(x)] 
 where A~i~ are the Chebychev coefficients listed below and x= Fcalc/Fmax 
 Method = Robust Weighting (Prince, 1982) 
 W = [weight] * [1-(deltaF/6*sigmaF)^2^]^2^ 
 A~i~ are: 
 56.3 88.2 44.8 11.7 
;
_refine_ls_weighting_scheme calc
_refine_ls_wR_factor_all 0.1335
_refine_ls_wR_factor_gt 0.0790
_refine_ls_wR_factor_ref 0.1335
_reflns_limit_h_max 13
_reflns_limit_h_min -13
_reflns_limit_k_max 26
_reflns_limit_k_min 0
_reflns_limit_l_max 24
_reflns_limit_l_min 0
_reflns_number_gt 6853
_reflns_number_total 9227
_reflns_threshold_expression I>2.0\s(I)
_oxford_diffrn_Wilson_B_factor 2.01
_oxford_diffrn_Wilson_scale 23.66
_oxford_refine_ls_r_factor_ref 0.0374
_oxford_refine_ls_scale 0.21117(13)
_oxford_reflns_number_all 9225
_oxford_reflns_threshold_expression_ref I>-10.0\s(I)
_oxford_structure_analysis_title '3051723 ben0905'
_cod_data_source_file c4dt01236d2.cif
_cod_data_source_block complex1
_cod_depositor_comments
;
The following automatic conversions were performed:

'_symmetry_cell_setting' value 'Monoclinic' changed to 'monoclinic'
according to
/usr/data/users/saulius/crontab/automatic-downloads/rss-feeds/RSC/lib/dictionaries/cif_core.dic
dictionary named 'cif_core.dic' version 2.4.2 from 2011-04-26.

Automatic conversion script
Id: cif_fix_values 2281 2013-09-26 08:29:07Z andrius 

 Adding full bibliography for 7031403--7031415.cif.
;
_cod_original_sg_symbol_H-M 'P 21/c'
_cod_database_code 7031403

loop_
_symmetry_equiv_pos_as_xyz
x,y,z
-x,-y,-z
-x,y+1/2,-z+1/2
x,-y+1/2,z+1/2

loop_
_atom_site_label
_atom_site_type_symbol
_atom_site_fract_x
_atom_site_fract_y
_atom_site_fract_z
_atom_site_U_iso_or_equiv
_atom_site_occupancy
_atom_site_adp_type
_atom_site_refinement_flags_posn
Pt1 Pt 0.318538(14) 0.424922(7) 0.743826(7) 0.0258 1.0000 Uani .
S1 S 0.49741(13) 0.47881(6) 0.68077(7) 0.0373 1.0000 Uani .
S2 S 0.19917(13) 0.53594(5) 0.73481(6) 0.0352 1.0000 Uani .
P1 P 0.52344(11) 0.38831(6) 0.62643(6) 0.0306 1.0000 Uani .
P2 P 0.12951(11) 0.51833(5) 0.83542(6) 0.0290 1.0000 Uani .
C1 C 0.5196(4) 0.3203(2) 0.6976(2) 0.0298 1.0000 Uani .
C2 C 0.4294(4) 0.3356(2) 0.7522(2) 0.0280 1.0000 Uani .
C3 C 0.4339(5) 0.2854(2) 0.8121(2) 0.0343 1.0000 Uani .
C4 C 0.5215(5) 0.2270(2) 0.8165(3) 0.0381 1.0000 Uani .
C5 C 0.6063(6) 0.2143(3) 0.7610(3) 0.0436 1.0000 Uani .
C6 C 0.6066(5) 0.2617(2) 0.6999(3) 0.0372 1.0000 Uani .
C11 C 0.3890(4) 0.3730(2) 0.5441(2) 0.0315 1.0000 Uani .
C12 C 0.3345(6) 0.4286(3) 0.4976(4) 0.0479 1.0000 Uani .
C13 C 0.2430(8) 0.4173(3) 0.4296(4) 0.0564 1.0000 Uani .
C14 C 0.1993(5) 0.3500(3) 0.4081(3) 0.0476 1.0000 Uani .
C15 C 0.2498(5) 0.2941(3) 0.4546(3) 0.0424 1.0000 Uani .
C16 C 0.3438(5) 0.3055(3) 0.5219(3) 0.0411 1.0000 Uani .
C21 C 0.6871(4) 0.3855(3) 0.5880(3) 0.0366 1.0000 Uani .
C22 C 0.8131(5) 0.3948(3) 0.6389(3) 0.0420 1.0000 Uani .
C23 C 0.9391(5) 0.3967(4) 0.6106(4) 0.0545 1.0000 Uani .
C24 C 0.9418(6) 0.3898(6) 0.5331(5) 0.0830 1.0000 Uani .
C25 C 0.8182(8) 0.3829(7) 0.4807(4) 0.0886 1.0000 Uani .
C26 C 0.6897(6) 0.3803(5) 0.5086(3) 0.0630 1.0000 Uani .
C31 C 0.0790(5) 0.4282(2) 0.8337(3) 0.0311 1.0000 Uani .
C32 C 0.1590(4) 0.3843(2) 0.7919(2) 0.0284 1.0000 Uani .
C33 C 0.1085(5) 0.3151(2) 0.7820(3) 0.0367 1.0000 Uani .
C34 C -0.0106(5) 0.2918(3) 0.8098(3) 0.0416 1.0000 Uani .
C35 C -0.0836(5) 0.3370(3) 0.8537(3) 0.0434 1.0000 Uani .
C36 C -0.0379(5) 0.4052(3) 0.8661(3) 0.0404 1.0000 Uani .
C41 C 0.2561(5) 0.5379(2) 0.9204(2) 0.0339 1.0000 Uani .
C42 C 0.3528(7) 0.5910(3) 0.9184(4) 0.0557 1.0000 Uani .
C43 C 0.4399(8) 0.6099(4) 0.9875(4) 0.0689 1.0000 Uani .
C44 C 0.4345(7) 0.5747(3) 1.0556(4) 0.0554 1.0000 Uani .
C45 C 0.3425(6) 0.5202(4) 1.0567(3) 0.0547 1.0000 Uani .
C46 C 0.2510(5) 0.5018(3) 0.9895(3) 0.0453 1.0000 Uani .
C51 C -0.0197(5) 0.57424(19) 0.8431(3) 0.0312 1.0000 Uani .
C52 C -0.1420(6) 0.5650(3) 0.7889(3) 0.0411 1.0000 Uani .
C53 C -0.2559(5) 0.6099(3) 0.7886(3) 0.0467 1.0000 Uani .
C54 C -0.2465(6) 0.6652(3) 0.8406(3) 0.0479 1.0000 Uani .
C55 C -0.1250(7) 0.6745(4) 0.8944(4) 0.0624 1.0000 Uani .
C56 C -0.0138(6) 0.6279(3) 0.8968(3) 0.0485 1.0000 Uani .
H31 H 0.3721 0.2921 0.8527 0.0413 1.0000 Uiso R
H41 H 0.5231 0.1935 0.8609 0.0447 1.0000 Uiso R
H51 H 0.6670 0.1715 0.7645 0.0519 1.0000 Uiso R
H61 H 0.6673 0.2538 0.6591 0.0452 1.0000 Uiso R
H121 H 0.3621 0.4777 0.5136 0.0565 1.0000 Uiso R
H131 H 0.2079 0.4578 0.3956 0.0659 1.0000 Uiso R
H141 H 0.1315 0.3420 0.3592 0.0571 1.0000 Uiso R
H151 H 0.2183 0.2453 0.4395 0.0512 1.0000 Uiso R
H161 H 0.3801 0.2647 0.5553 0.0488 1.0000 Uiso R
H221 H 0.8120 0.4000 0.6960 0.0503 1.0000 Uiso R
H231 H 1.0292 0.4032 0.6473 0.0652 1.0000 Uiso R
H241 H 1.0343 0.3896 0.5137 0.1016 1.0000 Uiso R
H251 H 0.8209 0.3798 0.4236 0.1081 1.0000 Uiso R
H261 H 0.5998 0.3748 0.4715 0.0767 1.0000 Uiso R
H331 H 0.1611 0.2811 0.7535 0.0438 1.0000 Uiso R
H341 H -0.0449 0.2428 0.7987 0.0497 1.0000 Uiso R
H351 H -0.1675 0.3198 0.8756 0.0534 1.0000 Uiso R
H361 H -0.0874 0.4379 0.8977 0.0496 1.0000 Uiso R
H421 H 0.3606 0.6157 0.8686 0.0645 1.0000 Uiso R
H431 H 0.5073 0.6497 0.9871 0.0787 1.0000 Uiso R
H441 H 0.4977 0.5888 1.1044 0.0644 1.0000 Uiso R
H451 H 0.3408 0.4935 1.1060 0.0660 1.0000 Uiso R
H461 H 0.1819 0.4628 0.9909 0.0546 1.0000 Uiso R
H521 H -0.1476 0.5258 0.7503 0.0479 1.0000 Uiso R
H531 H -0.3444 0.6023 0.7509 0.0548 1.0000 Uiso R
H541 H -0.3272 0.6985 0.8394 0.0570 1.0000 Uiso R
H551 H -0.1178 0.7149 0.9314 0.0734 1.0000 Uiso R
H561 H 0.0711 0.6331 0.9376 0.0569 1.0000 Uiso R

loop_
_atom_site_aniso_label
_atom_site_aniso_U_11
_atom_site_aniso_U_22
_atom_site_aniso_U_33
_atom_site_aniso_U_23
_atom_site_aniso_U_13
_atom_site_aniso_U_12
Pt1 0.03322(10) 0.02273(10) 0.02270(10) -0.00169(4) 0.00799(6) -0.00215(4)
S1 0.0483(6) 0.0296(5) 0.0378(5) -0.0062(4) 0.0189(4) -0.0114(4)
S2 0.0527(6) 0.0247(4) 0.0303(5) 0.0030(4) 0.0133(4) 0.0021(4)
P1 0.0332(5) 0.0327(5) 0.0276(4) -0.0039(4) 0.0104(4) -0.0052(4)
P2 0.0359(5) 0.0262(4) 0.0258(4) -0.0005(3) 0.0073(4) 0.0038(4)
C1 0.0320(17) 0.0299(18) 0.0280(16) -0.0016(14) 0.0062(14) -0.0017(14)
C2 0.0275(15) 0.0279(16) 0.0286(16) -0.0026(13) 0.0045(13) -0.0017(13)
C3 0.0386(19) 0.0331(19) 0.0315(19) -0.0004(15) 0.0066(15) -0.0015(15)
C4 0.040(2) 0.034(2) 0.038(2) 0.0016(16) -0.0016(17) 0.0024(17)
C5 0.046(2) 0.038(2) 0.045(2) -0.0025(19) 0.004(2) 0.0119(18)
C6 0.0373(19) 0.035(2) 0.041(2) -0.0081(17) 0.0106(17) 0.0026(16)
C11 0.0324(17) 0.0363(19) 0.0267(16) -0.0010(14) 0.0073(13) -0.0046(15)
C12 0.051(3) 0.042(3) 0.048(3) 0.0088(19) 0.001(2) -0.0091(19)
C13 0.062(4) 0.057(3) 0.045(3) 0.013(2) -0.005(3) -0.011(3)
C14 0.038(2) 0.070(4) 0.034(2) -0.001(2) 0.0059(17) -0.015(2)
C15 0.047(2) 0.041(2) 0.040(2) -0.0108(19) 0.0089(19) -0.0032(18)
C16 0.045(2) 0.037(2) 0.039(2) -0.0059(18) 0.0030(18) 0.0013(18)
C21 0.0330(18) 0.049(2) 0.0293(18) -0.0030(17) 0.0105(15) -0.0055(17)
C22 0.038(2) 0.054(3) 0.033(2) 0.0030(19) 0.0047(17) -0.0042(19)
C23 0.031(2) 0.076(4) 0.056(3) 0.012(3) 0.006(2) -0.003(2)
C24 0.037(3) 0.154(9) 0.063(4) -0.009(5) 0.023(3) 0.002(4)
C25 0.051(3) 0.173(10) 0.046(3) -0.013(5) 0.021(3) -0.007(5)
C26 0.039(2) 0.116(6) 0.038(2) -0.014(3) 0.015(2) -0.008(3)
C31 0.0349(19) 0.0284(19) 0.0311(19) 0.0046(13) 0.0089(16) 0.0009(13)
C32 0.0306(16) 0.0273(16) 0.0285(16) 0.0031(13) 0.0079(13) -0.0038(13)
C33 0.038(2) 0.0290(19) 0.042(2) 0.0004(17) 0.0043(17) -0.0014(15)
C34 0.036(2) 0.035(2) 0.054(3) 0.0092(19) 0.0057(19) -0.0001(16)
C35 0.037(2) 0.041(2) 0.055(3) 0.010(2) 0.017(2) 0.0027(17)
C36 0.038(2) 0.043(2) 0.043(2) 0.0050(19) 0.0152(18) 0.0064(18)
C41 0.0372(19) 0.036(2) 0.0283(17) -0.0028(15) 0.0048(14) 0.0079(16)
C42 0.064(4) 0.047(3) 0.049(3) 0.011(2) -0.009(3) -0.015(3)
C43 0.074(4) 0.053(3) 0.070(4) -0.003(3) -0.020(3) -0.010(3)
C44 0.056(3) 0.063(4) 0.041(3) -0.016(2) -0.008(2) 0.016(2)
C45 0.051(3) 0.085(4) 0.030(2) -0.002(2) 0.0094(19) 0.011(3)
C46 0.041(2) 0.063(3) 0.032(2) 0.001(2) 0.0074(17) 0.001(2)
C51 0.0337(19) 0.030(2) 0.0295(19) -0.0010(13) 0.0029(15) 0.0071(13)
C52 0.045(2) 0.038(2) 0.037(2) -0.0045(18) -0.0045(19) 0.0041(18)
C53 0.041(2) 0.045(3) 0.051(3) 0.000(2) -0.002(2) 0.0106(19)
C54 0.046(2) 0.042(2) 0.055(3) 0.005(2) 0.004(2) 0.015(2)
C55 0.060(3) 0.060(4) 0.063(4) -0.023(3) -0.002(3) 0.024(3)
C56 0.045(2) 0.053(3) 0.045(3) -0.020(2) -0.0026(19) 0.016(2)

loop_
_atom_type_symbol
_atom_type_scat_dispersion_real
_atom_type_scat_dispersion_imag
_atom_type_scat_Cromer_Mann_a1
_atom_type_scat_Cromer_Mann_b1
_atom_type_scat_Cromer_Mann_a2
_atom_type_scat_Cromer_Mann_b2
_atom_type_scat_Cromer_Mann_a3
_atom_type_scat_Cromer_Mann_b3
_atom_type_scat_Cromer_Mann_a4
_atom_type_scat_Cromer_Mann_b4
_atom_type_scat_Cromer_Mann_c
_atom_type_scat_source
C 0.0033 0.0016 2.3100 20.8439 1.0200 10.2075 1.5886 0.5687 0.8650 51.6512 0.2156 'International Tables Vol C 4.2.6.8 and 6.1.1.4'
H 0.0000 0.0000 0.4930 10.5109 0.3229 26.1257 0.1402 3.1424 0.0408 57.7998 0.0030 'International Tables Vol C 4.2.6.8 and 6.1.1.4'
P 0.1023 0.0942 6.4345 1.9067 4.1791 27.1570 1.7800 0.5260 1.4908 68.1645 1.1149 'International Tables Vol C 4.2.6.8 and 6.1.1.4'
Pt -1.7033 8.3905 27.0059 1.5129 17.7639 8.8117 15.7131 0.4246 5.7837 38.6103 11.6883 'International Tables Vol C 4.2.6.8 and 6.1.1.4'
S 0.1246 0.1234 6.9053 1.4679 5.2034 22.2151 1.4379 0.2536 1.5863 56.1720 0.8669 'International Tables Vol C 4.2.6.8 and 6.1.1.4'

loop_
_exptl_crystal_face_index_h
_exptl_crystal_face_index_k
_exptl_crystal_face_index_l
_exptl_crystal_face_perp_dist
1 0 0 0.160
-1 0 0 0.200
0 1 0 0.020
0 -1 0 0.070
0 0 1 0.080
0 0 -1 0.070
2 0 2 0.128
-1 0 -1 0.185
-1 0 1 0.190
0 3 -2 0.028

loop_
_geom_angle_atom_site_label_1
_geom_angle_atom_site_label_2
_geom_angle_atom_site_label_3
_geom_angle
_geom_angle_publ_flag
S1 Pt1 S2 87.84(4) yes
S1 Pt1 C2 89.22(11) yes
S2 Pt1 C2 176.46(11) yes
S1 Pt1 C32 175.94(12) yes
S2 Pt1 C32 88.79(12) yes
C2 Pt1 C32 94.22(16) yes
Pt1 S1 P1 89.93(5) yes
Pt1 S2 P2 90.99(5) yes
S1 P1 C1 106.19(14) yes
S1 P1 C11 112.90(15) yes
C1 P1 C11 110.00(19) yes
S1 P1 C21 112.44(17) yes
C1 P1 C21 110.3(2) yes
C11 P1 C21 105.05(19) yes
S2 P2 C31 105.95(16) yes
S2 P2 C41 114.10(16) yes
C31 P2 C41 111.1(2) yes
S2 P2 C51 110.14(16) yes
C31 P2 C51 110.6(2) yes
C41 P2 C51 105.0(2) yes
P1 C1 C2 113.3(3) yes
P1 C1 C6 121.5(3) yes
C2 C1 C6 125.0(4) yes
C1 C2 Pt1 120.1(3) yes
C1 C2 C3 114.0(4) yes
Pt1 C2 C3 125.8(3) yes
C2 C3 C4 122.2(4) yes
C2 C3 H31 118.9 no
C4 C3 H31 118.9 no
C3 C4 C5 121.4(4) yes
C3 C4 H41 119.3 no
C5 C4 H41 119.3 no
C4 C5 C6 119.5(4) yes
C4 C5 H51 120.3 no
C6 C5 H51 120.3 no
C5 C6 C1 118.0(4) yes
C5 C6 H61 121.0 no
C1 C6 H61 121.0 no
P1 C11 C12 120.0(4) yes
P1 C11 C16 121.6(3) yes
C12 C11 C16 118.2(4) yes
C11 C12 C13 120.9(5) yes
C11 C12 H121 119.6 no
C13 C12 H121 119.6 no
C12 C13 C14 120.3(5) yes
C12 C13 H131 119.9 no
C14 C13 H131 119.9 no
C13 C14 C15 119.6(5) yes
C13 C14 H141 120.2 no
C15 C14 H141 120.2 no
C14 C15 C16 120.0(5) yes
C14 C15 H151 120.0 no
C16 C15 H151 120.0 no
C11 C16 C15 120.9(5) yes
C11 C16 H161 119.5 no
C15 C16 H161 119.5 no
P1 C21 C22 118.8(3) yes
P1 C21 C26 121.6(4) yes
C22 C21 C26 119.5(4) yes
C21 C22 C23 120.0(5) yes
C21 C22 H221 120.0 no
C23 C22 H221 120.0 no
C22 C23 C24 120.5(5) yes
C22 C23 H231 119.7 no
C24 C23 H231 119.8 no
C23 C24 C25 120.9(5) yes
C23 C24 H241 119.6 no
C25 C24 H241 119.6 no
C24 C25 C26 119.3(6) yes
C24 C25 H251 120.4 no
C26 C25 H251 120.4 no
C25 C26 C21 119.8(5) yes
C25 C26 H261 120.1 no
C21 C26 H261 120.1 no
P2 C31 C32 114.2(3) yes
P2 C31 C36 121.8(4) yes
C32 C31 C36 123.8(4) yes
C31 C32 Pt1 119.8(3) yes
C31 C32 C33 114.4(4) yes
Pt1 C32 C33 125.5(3) yes
C32 C33 C34 123.2(4) yes
C32 C33 H331 118.4 no
C34 C33 H331 118.4 no
C33 C34 C35 120.1(5) yes
C33 C34 H341 119.9 no
C35 C34 H341 119.9 no
C34 C35 C36 119.2(4) yes
C34 C35 H351 120.4 no
C36 C35 H351 120.4 no
C31 C36 C35 119.1(4) yes
C31 C36 H361 120.4 no
C35 C36 H361 120.4 no
P2 C41 C42 120.2(4) yes
P2 C41 C46 119.8(4) yes
C42 C41 C46 119.9(5) yes
C41 C42 C43 118.8(6) yes
C41 C42 H421 120.6 no
C43 C42 H421 120.6 no
C42 C43 C44 121.2(6) yes
C42 C43 H431 119.4 no
C44 C43 H431 119.4 no
C43 C44 C45 119.8(6) yes
C43 C44 H441 120.1 no
C45 C44 H441 120.1 no
C44 C45 C46 120.3(6) yes
C44 C45 H451 119.9 no
C46 C45 H451 119.9 no
C45 C46 C41 119.8(5) yes
C45 C46 H461 120.1 no
C41 C46 H461 120.1 no
P2 C51 C52 118.0(3) yes
P2 C51 C56 122.5(4) yes
C52 C51 C56 119.4(4) yes
C51 C52 C53 120.2(5) yes
C51 C52 H521 119.9 no
C53 C52 H521 119.9 no
C52 C53 C54 119.8(5) yes
C52 C53 H531 120.1 no
C54 C53 H531 120.1 no
C53 C54 C55 120.0(5) yes
C53 C54 H541 120.0 no
C55 C54 H541 120.0 no
C54 C55 C56 120.0(5) yes
C54 C55 H551 120.0 no
C56 C55 H551 120.0 no
C55 C56 C51 120.4(5) yes
C55 C56 H561 119.8 no
C51 C56 H561 119.8 no

loop_
_geom_bond_atom_site_label_1
_geom_bond_atom_site_label_2
_geom_bond_distance
_geom_bond_publ_flag
Pt1 S1 2.4107(10) yes
Pt1 S2 2.4014(10) yes
Pt1 C2 2.003(4) yes
Pt1 C32 2.014(4) yes
S1 P1 2.0025(15) yes
S2 P2 1.9990(15) yes
P1 C1 1.797(4) yes
P1 C11 1.797(4) yes
P1 C21 1.805(4) yes
P2 C31 1.785(4) yes
P2 C41 1.800(4) yes
P2 C51 1.809(4) yes
C1 C2 1.415(5) yes
C1 C6 1.393(6) yes
C2 C3 1.409(6) yes
C3 C4 1.392(6) yes
C3 H31 1.000 no
C4 C5 1.380(7) yes
C4 H41 1.000 no
C5 C6 1.394(7) yes
C5 H51 1.000 no
C6 H61 1.000 no
C11 C12 1.387(7) yes
C11 C16 1.394(6) yes
C12 C13 1.376(8) yes
C12 H121 1.000 no
C13 C14 1.382(9) yes
C13 H131 1.000 no
C14 C15 1.380(8) yes
C14 H141 1.000 no
C15 C16 1.380(7) yes
C15 H151 1.000 no
C16 H161 1.000 no
C21 C22 1.395(6) yes
C21 C26 1.389(7) yes
C22 C23 1.379(7) yes
C22 H221 1.000 no
C23 C24 1.359(10) yes
C23 H231 1.000 no
C24 C25 1.386(10) yes
C24 H241 1.000 no
C25 C26 1.397(8) yes
C25 H251 1.000 no
C26 H261 1.000 no
C31 C32 1.413(6) yes
C31 C36 1.405(6) yes
C32 C33 1.407(6) yes
C33 C34 1.384(7) yes
C33 H331 1.000 no
C34 C35 1.410(7) yes
C34 H341 1.000 no
C35 C36 1.379(7) yes
C35 H351 1.000 no
C36 H361 1.000 no
C41 C42 1.380(7) yes
C41 C46 1.393(7) yes
C42 C43 1.399(8) yes
C42 H421 1.000 no
C43 C44 1.371(10) yes
C43 H431 1.000 no
C44 C45 1.366(10) yes
C44 H441 1.000 no
C45 C46 1.394(7) yes
C45 H451 1.000 no
C46 H461 1.000 no
C51 C52 1.398(6) yes
C51 C56 1.380(6) yes
C52 C53 1.390(7) yes
C52 H521 1.000 no
C53 C54 1.383(8) yes
C53 H531 1.000 no
C54 C55 1.389(8) yes
C54 H541 1.000 no
C55 C56 1.387(7) yes
C55 H551 1.000 no
C56 H561 1.000 no

loop_
_geom_contact_atom_site_label_1
_geom_contact_atom_site_label_2
_geom_contact_distance
_geom_contact_site_symmetry_2
_geom_contact_publ_flag
C23 C32 3.519(7) 1_655 no
C23 C33 3.528(8) 1_655 no
C42 C45 3.587(9) 2_667 no
C43 C45 3.41(1) 2_667 no
C44 C46 3.555(9) 2_667 no

loop_
_geom_torsion_atom_site_label_1
_geom_torsion_atom_site_label_2
_geom_torsion_atom_site_label_3
_geom_torsion_atom_site_label_4
_geom_torsion
_geom_torsion_publ_flag
Pt1 S1 P1 C1 -42.0(1) no
Pt1 S1 P1 C11 78.7(1) no
Pt1 S1 P1 C21 -162.7(2) no
Pt1 S2 P2 C31 -40.9(2) no
Pt1 S2 P2 C41 81.7(1) no
Pt1 S2 P2 C51 -160.6(1) no
Pt1 C2 C1 P1 1.3(4) no
Pt1 C2 C1 C6 176.7(3) no
Pt1 C2 C3 C4 -175.4(3) no
Pt1 C32 C31 P2 2.0(4) no
Pt1 C32 C31 C36 177.0(4) no
Pt1 C32 C33 C34 -173.2(4) no
S1 Pt1 S2 P2 -146.40(5) no
S1 Pt1 C2 C1 -27.4(3) no
S1 Pt1 C2 C3 148.6(3) no
S1 P1 C1 C2 32.9(3) no
S1 P1 C1 C6 -142.7(3) no
S1 P1 C11 C12 36.4(5) no
S1 P1 C11 C16 -148.2(3) no
S1 P1 C21 C22 57.7(5) no
S1 P1 C21 C26 -116.8(6) no
S2 Pt1 S1 P1 -145.42(5) no
S2 Pt1 C32 C31 -27.2(3) no
S2 Pt1 C32 C33 146.5(3) no
S2 P2 C31 C32 31.4(3) no
S2 P2 C31 C36 -143.7(4) no
S2 P2 C41 C42 31.7(5) no
S2 P2 C41 C46 -151.8(4) no
S2 P2 C51 C52 63.6(4) no
S2 P2 C51 C56 -112.2(4) no
P1 S1 Pt1 C2 36.5(1) no
P1 C1 C2 C3 -175.1(3) no
P1 C1 C6 C5 174.5(3) no
P1 C11 C12 C13 172.8(5) no
P1 C11 C16 C15 -174.1(4) no
P1 C21 C22 C23 -176.5(5) no
P1 C21 C26 C25 175.8(8) no
P2 S2 Pt1 C32 35.9(1) no
P2 C31 C32 C33 -172.4(3) no
P2 C31 C36 C35 171.1(4) no
P2 C41 C42 C43 173.3(5) no
P2 C41 C46 C45 -175.5(4) no
P2 C51 C52 C53 -175.2(4) no
P2 C51 C56 C55 172.3(5) no
C1 P1 C11 C12 154.8(4) no
C1 P1 C11 C16 -29.7(4) no
C1 P1 C21 C22 -60.6(5) no
C1 P1 C21 C26 124.9(6) no
C1 C2 Pt1 C32 150.5(3) no
C1 C2 C3 C4 0.9(6) no
C1 C6 C5 C4 -0.3(7) no
C2 Pt1 C32 C31 150.9(3) no
C2 Pt1 C32 C33 -35.4(3) no
C2 C1 P1 C11 -89.6(3) no
C2 C1 P1 C21 155.0(3) no
C2 C1 C6 C5 -0.5(6) no
C2 C3 C4 C5 -1.7(7) no
C3 C2 Pt1 C32 -33.5(3) no
C3 C2 C1 C6 0.2(5) no
C3 C4 C5 C6 1.3(7) no
C6 C1 P1 C11 94.9(4) no
C6 C1 P1 C21 -20.6(4) no
C11 P1 C21 C22 -179.1(4) no
C11 P1 C21 C26 6.4(7) no
C11 C12 C13 C14 3(1) no
C11 C16 C15 C14 0.1(8) no
C12 C11 P1 C21 -86.4(5) no
C12 C11 C16 C15 1.4(7) no
C12 C13 C14 C15 -1(1) no
C13 C12 C11 C16 -2.8(9) no
C13 C14 C15 C16 -0.3(9) no
C16 C11 P1 C21 89.0(4) no
C21 C22 C23 C24 0(1) no
C21 C26 C25 C24 1(2) no
C22 C21 C26 C25 1(1) no
C22 C23 C24 C25 2(2) no
C23 C22 C21 C26 -2(1) no
C23 C24 C25 C26 -3(2) no
C31 P2 C41 C42 151.5(4) no
C31 P2 C41 C46 -32.1(5) no
C31 P2 C51 C52 -53.2(5) no
C31 P2 C51 C56 131.0(4) no
C31 C32 C33 C34 0.8(6) no
C31 C36 C35 C34 0.9(7) no
C32 C31 P2 C41 -93.1(4) no
C32 C31 P2 C51 150.7(3) no
C32 C31 C36 C35 -3.5(7) no
C32 C33 C34 C35 -3.3(7) no
C33 C32 C31 C36 2.6(6) no
C33 C34 C35 C36 2.3(7) no
C36 C31 P2 C41 91.8(4) no
C36 C31 P2 C51 -24.4(5) no
C41 P2 C51 C52 -173.2(4) no
C41 P2 C51 C56 11.1(5) no
C41 C42 C43 C44 3(1) no
C41 C46 C45 C44 1.8(9) no
C42 C41 P2 C51 -89.0(5) no
C42 C41 C46 C45 0.9(8) no
C42 C43 C44 C45 -0(1) no
C43 C42 C41 C46 -3.1(9) no
C43 C44 C45 C46 -2(1) no
C46 C41 P2 C51 87.5(4) no
C51 C52 C53 C54 2.0(8) no
C51 C56 C55 C54 4(1) no
C52 C51 C56 C55 -3.5(8) no
C52 C53 C54 C55 -1.9(9) no
C53 C52 C51 C56 0.7(8) no
C53 C54 C55 C56 -1(1) no
